data_2221306
loop_
_publ_author_name
'Xu, Liang-zhong'
'Huang, Jin'
'Su, Qun-qun'
'Guo, Wei'

_publ_section_title 4-[(6-Chloro-2-pyridyl)methoxy]-3-(2,4-dichlorophenyl)-1-oxaspiro[4.5]dec-3-en-2-one
_journal_coeditor_code BX2196
_journal_issue 4
_journal_name_full 'Acta Crystallographica Section E'
_journal_page_first o846
_journal_paper_doi 10.1107/S1600536809010101
_journal_volume 65
_journal_year 2009
_chemical_formula_iupac 'C21 H18 Cl3 N O3'
_chemical_formula_moiety 'C21 H18 Cl3 N O3'
_chemical_formula_sum 'C21 H18 Cl3 N O3'
_chemical_formula_weight 438.71
_chemical_name_systematic
;
4-[(6-Chloro-2-pyridyl)methoxy]-3-(2,4-dichlorophenyl)-1-oxaspiro[4.5]dec-\
3-en-2-one
;
_space_group_IT_number 14
_symmetry_cell_setting monoclinic
_symmetry_space_group_name_Hall '-P 2yn'
_symmetry_space_group_name_H-M 'P 1 21/n 1'
_atom_sites_solution_hydrogens geom
_atom_sites_solution_primary direct
_atom_sites_solution_secondary difmap
_audit_creation_method SHELXL-97
_cell_angle_alpha 90.00
_cell_angle_beta 95.77(3)
_cell_angle_gamma 90.00
_cell_formula_units_Z 4
_cell_length_a 7.2457(14)
_cell_length_b 13.108(3)
_cell_length_c 21.054(4)
_cell_measurement_reflns_used 5265
_cell_measurement_temperature 113(2)
_cell_measurement_theta_max 27.948
_cell_measurement_theta_min 1.553
_cell_volume 1989.5(7)
_computing_cell_refinement 'CrystalClear (Rigaku, 2005)'
_computing_data_collection 'CrystalClear (Rigaku, 2005)'
_computing_data_reduction 'CrystalClear (Rigaku, 2005)'
_computing_molecular_graphics 'SHELXTL (Sheldrick, 2008)'
_computing_publication_material 'SHELXTL (Sheldrick, 2008)'
_computing_structure_refinement 'SHELXTL (Sheldrick, 2008)'
_computing_structure_solution 'SHELXTL (Sheldrick, 2008)'
_diffrn_ambient_temperature 113(2)
_diffrn_measured_fraction_theta_full 1.000
_diffrn_measured_fraction_theta_max 1.000
_diffrn_measurement_device_type 'Rigaku Saturn'
_diffrn_measurement_method \w
_diffrn_radiation_monochromator confocal
_diffrn_radiation_source 'rotating anode'
_diffrn_radiation_type MoK\a
_diffrn_radiation_wavelength 0.71073
_diffrn_reflns_av_R_equivalents 0.0405
_diffrn_reflns_av_sigmaI/netI 0.0315
_diffrn_reflns_limit_h_max 8
_diffrn_reflns_limit_h_min -8
_diffrn_reflns_limit_k_max 15
_diffrn_reflns_limit_k_min -15
_diffrn_reflns_limit_l_max 25
_diffrn_reflns_limit_l_min -25
_diffrn_reflns_number 14740
_diffrn_reflns_theta_full 25.02
_diffrn_reflns_theta_max 25.02
_diffrn_reflns_theta_min 1.83
_diffrn_standards_decay_% 0
_diffrn_standards_interval_count 0
_diffrn_standards_interval_time 0
_diffrn_standards_number 0
_exptl_absorpt_coefficient_mu 0.483
_exptl_absorpt_correction_T_max 0.9716
_exptl_absorpt_correction_T_min 0.9180
_exptl_absorpt_correction_type multi-scan
_exptl_absorpt_process_details '(CrystalClear; Rigaku, 2005)'
_exptl_crystal_colour colourless
_exptl_crystal_density_diffrn 1.465
_exptl_crystal_density_method 'not measured'
_exptl_crystal_description Platelet
_exptl_crystal_F_000 904
_exptl_crystal_size_max 0.18
_exptl_crystal_size_mid 0.12
_exptl_crystal_size_min 0.06
_refine_diff_density_max 0.180
_refine_diff_density_min -0.311
_refine_ls_extinction_method none
_refine_ls_goodness_of_fit_ref 1.079
_refine_ls_hydrogen_treatment constr
_refine_ls_matrix_type full
_refine_ls_number_parameters 253
_refine_ls_number_reflns 3519
_refine_ls_number_restraints 0
_refine_ls_restrained_S_all 1.079
_refine_ls_R_factor_all 0.0381
_refine_ls_R_factor_gt 0.0337
_refine_ls_shift/su_max 0.001
_refine_ls_shift/su_mean 0.000
_refine_ls_structure_factor_coef Fsqd
_refine_ls_weighting_details 'calc w=1/[\s^2^(Fo^2^)+(0.053P)^2^] where P=(Fo^2^+2Fc^2^)/3'
_refine_ls_weighting_scheme calc
_refine_ls_wR_factor_gt 0.0859
_refine_ls_wR_factor_ref 0.0892
_reflns_number_gt 3191
_reflns_number_total 3519
_reflns_threshold_expression I>2\s(I)
_cod_data_source_file bx2196.cif
_cod_data_source_block I
_cod_original_sg_symbol_H-M 'P 21/n'
_cod_database_code 2221306
_cod_database_fobs_code 2221306

loop_
_symmetry_equiv_pos_as_xyz
'x, y, z'
'-x+1/2, y+1/2, -z+1/2'
'-x, -y, -z'
'x-1/2, -y-1/2, z-1/2'

loop_
_atom_site_type_symbol
_atom_site_label
_atom_site_fract_x
_atom_site_fract_y
_atom_site_fract_z
_atom_site_U_iso_or_equiv
_atom_site_adp_type
_atom_site_calc_flag
_atom_site_refinement_flags
_atom_site_occupancy
_atom_site_disorder_assembly
_atom_site_disorder_group
Cl Cl1 -0.28480(7) -0.08999(4) 0.06950(2) 0.03906(15) Uani d . 1 . .
Cl Cl2 -0.06561(6) 0.21586(3) 0.228775(19) 0.02533(13) Uani d . 1 . .
Cl Cl3 0.36534(7) 0.22352(4) 0.06907(2) 0.03617(15) Uani d . 1 . .
O O1 0.00146(14) 0.14206(8) 0.42592(5) 0.0204(3) Uani d . 1 . .
O O2 -0.26135(15) 0.13568(9) 0.35960(5) 0.0248(3) Uani d . 1 . .
O O3 0.35068(14) 0.00872(8) 0.35405(5) 0.0226(3) Uani d . 1 . .
N N1 0.4102(2) 0.18419(11) 0.19104(7) 0.0264(3) Uani d . 1 . .
C C1 0.1925(2) 0.10733(12) 0.42562(7) 0.0188(3) Uani d . 1 . .
C C2 0.3193(2) 0.20111(12) 0.42615(8) 0.0239(4) Uani d . 1 . .
H H2A 0.4436 0.1795 0.4190 0.029 Uiso calc R 1 . .
H H2B 0.2745 0.2464 0.3915 0.029 Uiso calc R 1 . .
C C3 0.3264(2) 0.25889(13) 0.48925(8) 0.0275(4) Uani d . 1 . .
H H3A 0.2050 0.2870 0.4944 0.033 Uiso calc R 1 . .
H H3B 0.4135 0.3150 0.4889 0.033 Uiso calc R 1 . .
C C4 0.3862(3) 0.18769(13) 0.54514(8) 0.0292(4) Uani d . 1 . .
H H4A 0.5117 0.1641 0.5416 0.035 Uiso calc R 1 . .
H H4B 0.3862 0.2251 0.5849 0.035 Uiso calc R 1 . .
C C5 0.2574(2) 0.09592(13) 0.54645(8) 0.0259(4) Uani d . 1 . .
H H5A 0.1351 0.1188 0.5551 0.031 Uiso calc R 1 . .
H H5B 0.3042 0.0502 0.5806 0.031 Uiso calc R 1 . .
C C6 0.2430(2) 0.03854(12) 0.48280(7) 0.0211(4) Uani d . 1 . .
H H6A 0.3608 0.0058 0.4780 0.025 Uiso calc R 1 . .
H H6B 0.1498 -0.0145 0.4835 0.025 Uiso calc R 1 . .
C C7 0.1869(2) 0.05012(11) 0.36345(7) 0.0182(3) Uani d . 1 . .
C C8 0.3726(2) -0.04708(12) 0.29626(8) 0.0251(4) Uani d . 1 . .
H H8A 0.2760 -0.0984 0.2901 0.030 Uiso calc R 1 . .
H H8B 0.4911 -0.0822 0.3010 0.030 Uiso calc R 1 . .
C C9 0.3640(2) 0.01985(12) 0.23785(8) 0.0221(4) Uani d . 1 . .
C C10 0.3138(2) -0.02018(13) 0.17760(8) 0.0285(4) Uani d . 1 . .
H H10 0.2810 -0.0886 0.1730 0.034 Uiso calc R 1 . .
C C11 0.3125(2) 0.04149(14) 0.12452(8) 0.0293(4) Uani d . 1 . .
H H11 0.2799 0.0162 0.0837 0.035 Uiso calc R 1 . .
C C12 0.3619(2) 0.14262(13) 0.13470(8) 0.0254(4) Uani d . 1 . .
C C13 0.4111(2) 0.12222(13) 0.24178(8) 0.0247(4) Uani d . 1 . .
H H13 0.4453 0.1496 0.2820 0.030 Uiso calc R 1 . .
C C14 0.0183(2) 0.05485(11) 0.33042(7) 0.0185(3) Uani d . 1 . .
C C15 -0.0991(2) 0.11385(12) 0.37036(7) 0.0199(4) Uani d . 1 . .
C C16 -0.0574(2) 0.01791(12) 0.26666(7) 0.0190(3) Uani d . 1 . .
C C17 -0.0880(2) -0.08572(12) 0.25352(8) 0.0233(4) Uani d . 1 . .
H H17 -0.0618 -0.1332 0.2860 0.028 Uiso calc R 1 . .
C C18 -0.1565(2) -0.11919(13) 0.19334(8) 0.0263(4) Uani d . 1 . .
H H18 -0.1736 -0.1885 0.1853 0.032 Uiso calc R 1 . .
C C19 -0.1993(2) -0.04852(13) 0.14529(8) 0.0253(4) Uani d . 1 . .
C C20 -0.1746(2) 0.05474(12) 0.15634(8) 0.0229(4) Uani d . 1 . .
H H20 -0.2048 0.1020 0.1240 0.027 Uiso calc R 1 . .
C C21 -0.1040(2) 0.08598(11) 0.21652(8) 0.0185(3) Uani d . 1 . .

loop_
_atom_site_aniso_label
_atom_site_aniso_U_11
_atom_site_aniso_U_22
_atom_site_aniso_U_33
_atom_site_aniso_U_12
_atom_site_aniso_U_13
_atom_site_aniso_U_23
Cl1 0.0450(3) 0.0442(3) 0.0269(3) -0.0021(2) -0.0017(2) -0.0110(2)
Cl2 0.0338(3) 0.0155(2) 0.0269(2) 0.00057(16) 0.00361(19) 0.00429(15)
Cl3 0.0350(3) 0.0439(3) 0.0300(3) -0.0021(2) 0.0051(2) 0.00633(19)
O1 0.0162(6) 0.0236(6) 0.0215(6) 0.0040(5) 0.0021(5) 0.0022(5)
O2 0.0166(6) 0.0297(6) 0.0280(6) 0.0052(5) 0.0021(5) 0.0069(5)
O3 0.0187(6) 0.0257(6) 0.0233(6) 0.0067(5) 0.0016(5) -0.0029(5)
N1 0.0241(8) 0.0266(8) 0.0287(8) -0.0017(6) 0.0034(6) -0.0031(6)
C1 0.0152(8) 0.0185(8) 0.0226(8) 0.0032(6) 0.0020(7) 0.0025(6)
C2 0.0237(9) 0.0211(8) 0.0276(9) -0.0004(7) 0.0062(7) 0.0020(7)
C3 0.0257(10) 0.0208(9) 0.0361(10) -0.0019(7) 0.0043(8) -0.0039(7)
C4 0.0313(10) 0.0279(9) 0.0277(10) -0.0004(8) -0.0006(8) -0.0068(8)
C5 0.0262(9) 0.0291(9) 0.0221(9) 0.0026(7) 0.0002(7) 0.0017(7)
C6 0.0186(8) 0.0201(8) 0.0242(9) 0.0013(7) -0.0005(7) 0.0018(7)
C7 0.0181(8) 0.0148(8) 0.0220(8) 0.0015(6) 0.0034(7) 0.0037(6)
C8 0.0233(9) 0.0229(9) 0.0292(9) 0.0074(7) 0.0027(7) -0.0058(7)
C9 0.0156(8) 0.0231(9) 0.0279(9) 0.0034(7) 0.0038(7) -0.0053(7)
C10 0.0291(10) 0.0248(9) 0.0326(10) -0.0035(7) 0.0083(8) -0.0096(8)
C11 0.0289(10) 0.0354(10) 0.0240(9) -0.0051(8) 0.0050(7) -0.0105(8)
C12 0.0168(9) 0.0346(10) 0.0255(9) -0.0004(7) 0.0051(7) -0.0024(7)
C13 0.0210(9) 0.0291(9) 0.0237(9) -0.0018(7) 0.0009(7) -0.0071(7)
C14 0.0182(8) 0.0152(8) 0.0221(8) 0.0000(6) 0.0020(7) 0.0047(6)
C15 0.0219(9) 0.0170(8) 0.0207(8) -0.0012(7) 0.0019(7) 0.0071(6)
C16 0.0158(8) 0.0186(8) 0.0226(8) -0.0003(6) 0.0022(7) 0.0024(6)
C17 0.0223(9) 0.0184(8) 0.0290(9) -0.0011(7) 0.0019(7) 0.0048(7)
C18 0.0257(10) 0.0199(9) 0.0332(10) -0.0032(7) 0.0031(8) -0.0023(7)
C19 0.0220(9) 0.0300(9) 0.0237(9) -0.0023(7) 0.0015(7) -0.0054(7)
C20 0.0202(9) 0.0267(9) 0.0218(8) 0.0022(7) 0.0030(7) 0.0039(7)
C21 0.0175(8) 0.0150(8) 0.0234(9) 0.0009(6) 0.0041(7) -0.0003(6)

loop_
_atom_type_symbol
_atom_type_description
_atom_type_scat_dispersion_real
_atom_type_scat_dispersion_imag
_atom_type_scat_source
C C 0.0033 0.0016 'International Tables Vol C Tables 4.2.6.8 and 6.1.1.4'
H H 0.0000 0.0000 'International Tables Vol C Tables 4.2.6.8 and 6.1.1.4'
N N 0.0061 0.0033 'International Tables Vol C Tables 4.2.6.8 and 6.1.1.4'
O O 0.0106 0.0060 'International Tables Vol C Tables 4.2.6.8 and 6.1.1.4'
Cl Cl 0.1484 0.1585 'International Tables Vol C Tables 4.2.6.8 and 6.1.1.4'

loop_
_geom_angle_atom_site_label_1
_geom_angle_atom_site_label_2
_geom_angle_atom_site_label_3
_geom_angle_site_symmetry_1
_geom_angle_site_symmetry_3
_geom_angle
_geom_angle_publ_flag
C15 O1 C1 . . 109.69(12) ?
C7 O3 C8 . . 120.36(13) ?
C12 N1 C13 . . 116.43(15) ?
O1 C1 C7 . . 102.52(12) ?
O1 C1 C6 . . 109.58(12) ?
C7 C1 C6 . . 112.12(13) ?
O1 C1 C2 . . 108.54(12) ?
C7 C1 C2 . . 111.66(12) ?
C6 C1 C2 . . 111.93(14) ?
C3 C2 C1 . . 111.83(13) ?
C3 C2 H2A . . 109.2 ?
C1 C2 H2A . . 109.2 ?
C3 C2 H2B . . 109.2 ?
C1 C2 H2B . . 109.2 ?
H2A C2 H2B . . 107.9 ?
C2 C3 C4 . . 110.44(14) ?
C2 C3 H3A . . 109.6 ?
C4 C3 H3A . . 109.6 ?
C2 C3 H3B . . 109.6 ?
C4 C3 H3B . . 109.6 ?
H3A C3 H3B . . 108.1 ?
C5 C4 C3 . . 111.65(14) ?
C5 C4 H4A . . 109.3 ?
C3 C4 H4A . . 109.3 ?
C5 C4 H4B . . 109.3 ?
C3 C4 H4B . . 109.3 ?
H4A C4 H4B . . 108.0 ?
C4 C5 C6 . . 111.10(14) ?
C4 C5 H5A . . 109.4 ?
C6 C5 H5A . . 109.4 ?
C4 C5 H5B . . 109.4 ?
C6 C5 H5B . . 109.4 ?
H5A C5 H5B . . 108.0 ?
C1 C6 C5 . . 113.06(13) ?
C1 C6 H6A . . 109.0 ?
C5 C6 H6A . . 109.0 ?
C1 C6 H6B . . 109.0 ?
C5 C6 H6B . . 109.0 ?
H6A C6 H6B . . 107.8 ?
O3 C7 C14 . . 135.67(15) ?
O3 C7 C1 . . 112.59(13) ?
C14 C7 C1 . . 111.73(13) ?
O3 C8 C9 . . 113.22(12) ?
O3 C8 H8A . . 108.9 ?
C9 C8 H8A . . 108.9 ?
O3 C8 H8B . . 108.9 ?
C9 C8 H8B . . 108.9 ?
H8A C8 H8B . . 107.7 ?
C13 C9 C10 . . 117.49(15) ?
C13 C9 C8 . . 121.71(15) ?
C10 C9 C8 . . 120.77(15) ?
C11 C10 C9 . . 119.95(16) ?
C11 C10 H10 . . 120.0 ?
C9 C10 H10 . . 120.0 ?
C10 C11 C12 . . 117.11(16) ?
C10 C11 H11 . . 121.4 ?
C12 C11 H11 . . 121.4 ?
N1 C12 C11 . . 125.13(16) ?
N1 C12 Cl3 . . 115.93(13) ?
C11 C12 Cl3 . . 118.94(13) ?
N1 C13 C9 . . 123.89(15) ?
N1 C13 H13 . . 118.1 ?
C9 C13 H13 . . 118.1 ?
C7 C14 C15 . . 105.99(14) ?
C7 C14 C16 . . 133.52(14) ?
C15 C14 C16 . . 120.44(14) ?
O2 C15 O1 . . 121.42(14) ?
O2 C15 C14 . . 128.58(15) ?
O1 C15 C14 . . 109.99(13) ?
C21 C16 C17 . . 116.66(15) ?
C21 C16 C14 . . 121.05(14) ?
C17 C16 C14 . . 122.28(14) ?
C18 C17 C16 . . 121.58(15) ?
C18 C17 H17 . . 119.2 ?
C16 C17 H17 . . 119.2 ?
C19 C18 C17 . . 119.35(15) ?
C19 C18 H18 . . 120.3 ?
C17 C18 H18 . . 120.3 ?
C20 C19 C18 . . 121.13(16) ?
C20 C19 Cl1 . . 119.24(13) ?
C18 C19 Cl1 . . 119.63(13) ?
C21 C20 C19 . . 118.36(15) ?
C21 C20 H20 . . 120.8 ?
C19 C20 H20 . . 120.8 ?
C20 C21 C16 . . 122.90(14) ?
C20 C21 Cl2 . . 117.74(12) ?
C16 C21 Cl2 . . 119.32(12) ?

loop_
_geom_bond_atom_site_label_1
_geom_bond_atom_site_label_2
_geom_bond_site_symmetry_2
_geom_bond_distance
_geom_bond_publ_flag
Cl1 C19 . 1.7398(17) ?
Cl2 C21 . 1.7400(16) ?
Cl3 C12 . 1.7440(17) ?
O1 C15 . 1.366(2) ?
O1 C1 . 1.4577(18) ?
O2 C15 . 1.2090(19) ?
O3 C7 . 1.3375(18) ?
O3 C8 . 1.4421(18) ?
N1 C12 . 1.320(2) ?
N1 C13 . 1.342(2) ?
C1 C7 . 1.505(2) ?
C1 C6 . 1.519(2) ?
C1 C2 . 1.534(2) ?
C2 C3 . 1.526(2) ?
C2 H2A . 0.9700 ?
C2 H2B . 0.9700 ?
C3 C4 . 1.530(2) ?
C3 H3A . 0.9700 ?
C3 H3B . 0.9700 ?
C4 C5 . 1.524(2) ?
C4 H4A . 0.9700 ?
C4 H4B . 0.9700 ?
C5 C6 . 1.531(2) ?
C5 H5A . 0.9700 ?
C5 H5B . 0.9700 ?
C6 H6A . 0.9700 ?
C6 H6B . 0.9700 ?
C7 C14 . 1.345(2) ?
C8 C9 . 1.507(2) ?
C8 H8A . 0.9700 ?
C8 H8B . 0.9700 ?
C9 C13 . 1.385(2) ?
C9 C10 . 1.387(2) ?
C10 C11 . 1.378(2) ?
C10 H10 . 0.9300 ?
C11 C12 . 1.384(2) ?
C11 H11 . 0.9300 ?
C13 H13 . 0.9300 ?
C14 C15 . 1.474(2) ?
C14 C16 . 1.480(2) ?
C16 C21 . 1.398(2) ?
C16 C17 . 1.400(2) ?
C17 C18 . 1.385(2) ?
C17 H17 . 0.9300 ?
C18 C19 . 1.384(2) ?
C18 H18 . 0.9300 ?
C19 C20 . 1.382(2) ?
C20 C21 . 1.380(2) ?
C20 H20 . 0.9300 ?

loop_
_geom_hbond_atom_site_label_D
_geom_hbond_atom_site_label_H
_geom_hbond_atom_site_label_A
_geom_hbond_site_symmetry_A
_geom_hbond_distance_DH
_geom_hbond_distance_HA
_geom_hbond_distance_DA
_geom_hbond_angle_DHA
C13 H13 O3 . 0.93 2.53 2.864(2) 102

loop_
_geom_torsion_atom_site_label_1
_geom_torsion_atom_site_label_2
_geom_torsion_atom_site_label_3
_geom_torsion_atom_site_label_4
_geom_torsion_site_symmetry_1
_geom_torsion_site_symmetry_2
_geom_torsion_site_symmetry_3
_geom_torsion_site_symmetry_4
_geom_torsion
_geom_torsion_publ_flag
C15 O1 C1 C7 . . . . -2.79(15) ?
C15 O1 C1 C6 . . . . -122.03(13) ?
C15 O1 C1 C2 . . . . 115.46(13) ?
O1 C1 C2 C3 . . . . 68.12(17) ?
C7 C1 C2 C3 . . . . -179.60(13) ?
C6 C1 C2 C3 . . . . -52.96(18) ?
C1 C2 C3 C4 . . . . 55.70(18) ?
C2 C3 C4 C5 . . . . -57.18(19) ?
C3 C4 C5 C6 . . . . 55.15(19) ?
O1 C1 C6 C5 . . . . -69.25(17) ?
C7 C1 C6 C5 . . . . 177.61(13) ?
C2 C1 C6 C5 . . . . 51.22(18) ?
C4 C5 C6 C1 . . . . -52.32(18) ?
C8 O3 C7 C14 . . . . 0.0(3) ?
C8 O3 C7 C1 . . . . -178.59(12) ?
O1 C1 C7 O3 . . . . -178.43(12) ?
C6 C1 C7 O3 . . . . -60.99(17) ?
C2 C1 C7 O3 . . . . 65.55(16) ?
O1 C1 C7 C14 . . . . 2.66(16) ?
C6 C1 C7 C14 . . . . 120.10(15) ?
C2 C1 C7 C14 . . . . -113.36(15) ?
C7 O3 C8 C9 . . . . 69.36(18) ?
O3 C8 C9 C13 . . . . 26.2(2) ?
O3 C8 C9 C10 . . . . -155.88(14) ?
C13 C9 C10 C11 . . . . 0.1(2) ?
C8 C9 C10 C11 . . . . -177.88(16) ?
C9 C10 C11 C12 . . . . -0.3(2) ?
C13 N1 C12 C11 . . . . 0.2(2) ?
C13 N1 C12 Cl3 . . . . -178.92(12) ?
C10 C11 C12 N1 . . . . 0.2(3) ?
C10 C11 C12 Cl3 . . . . 179.21(13) ?
C12 N1 C13 C9 . . . . -0.3(2) ?
C10 C9 C13 N1 . . . . 0.2(2) ?
C8 C9 C13 N1 . . . . 178.20(15) ?
O3 C7 C14 C15 . . . . 179.93(16) ?
C1 C7 C14 C15 . . . . -1.50(17) ?
O3 C7 C14 C16 . . . . -2.6(3) ?
C1 C7 C14 C16 . . . . 175.99(15) ?
C1 O1 C15 O2 . . . . -179.05(13) ?
C1 O1 C15 C14 . . . . 2.09(16) ?
C7 C14 C15 O2 . . . . -179.10(15) ?
C16 C14 C15 O2 . . . . 3.0(2) ?
C7 C14 C15 O1 . . . . -0.35(16) ?
C16 C14 C15 O1 . . . . -178.24(13) ?
C7 C14 C16 C21 . . . . -109.1(2) ?
C15 C14 C16 C21 . . . . 68.14(19) ?
C7 C14 C16 C17 . . . . 71.7(2) ?
C15 C14 C16 C17 . . . . -111.08(17) ?
C21 C16 C17 C18 . . . . 1.7(2) ?
C14 C16 C17 C18 . . . . -179.07(15) ?
C16 C17 C18 C19 . . . . -1.3(2) ?
C17 C18 C19 C20 . . . . 0.1(3) ?
C17 C18 C19 Cl1 . . . . 179.83(12) ?
C18 C19 C20 C21 . . . . 0.7(2) ?
Cl1 C19 C20 C21 . . . . -179.05(12) ?
C19 C20 C21 C16 . . . . -0.3(2) ?
C19 C20 C21 Cl2 . . . . 177.62(12) ?
C17 C16 C21 C20 . . . . -0.9(2) ?
C14 C16 C21 C20 . . . . 179.87(14) ?
C17 C16 C21 Cl2 . . . . -178.75(12) ?
C14 C16 C21 Cl2 . . . . 2.0(2) ?

loop_
_cod_related_entry_id
_cod_related_entry_database
_cod_related_entry_code
1 ChemSpider 24742003
